data_7201252
loop_
_publ_author_name
'Neves, Ana I. S.'
'Dias, Jo\~ao C.'
'Vieira, Bruno J. C.'
'Santos, Isabel C.'
'Castelo Branco, Moritz B.'
'Pereira, Laura C. J.'
'Waerenborgh, Jo\~ao C.'
'Almeida, Manuel'
'Belo, Dulce'
'da Gama, Vasco'

_publ_section_title
;
 A new hybrid material exhibiting room temperature spin-crossover and
 ferromagnetic cluster-glass behavior
;
_journal_issue 10
_journal_name_full CrystEngComm
_journal_page_first 2160
_journal_paper_doi 10.1039/b906620a
_journal_volume 11
_journal_year 2009
_chemical_formula_moiety 'C32 H20 Cl2 Fe N4 O2, C8 H4 Ni S6, C2 H3 N'
_chemical_formula_sum 'C42 H27 Cl2 Fe N5 Ni O2 S6'
_chemical_formula_weight 1011.51
_chemical_name_systematic
;
?
;
_space_group_IT_number 2
_symmetry_cell_setting triclinic
_symmetry_space_group_name_Hall '-P 1'
_symmetry_space_group_name_H-M 'P -1'
_atom_sites_solution_hydrogens geom
_atom_sites_solution_primary direct
_atom_sites_solution_secondary difmap
_audit_creation_method SHELXL-97
_cell_angle_alpha 108.043(3)
_cell_angle_beta 92.324(3)
_cell_angle_gamma 109.564(3)
_cell_formula_units_Z 2
_cell_length_a 12.7394(13)
_cell_length_b 13.1194(10)
_cell_length_c 13.7931(14)
_cell_measurement_temperature 150(2)
_cell_volume 2038.4(3)
_computing_cell_refinement 'Bruker SMART, (Bruker, 2004)'
_computing_data_collection 'Bruker SMART, (Bruker, 2004)'
_computing_data_reduction 'Bruker SAINT, (Bruker, 2004)'
_computing_molecular_graphics ORTEP3(Farrugia,1997)
_computing_publication_material 'WinGX (Farrugia, 1999)'
_computing_structure_refinement 'SHELXL-97 (Sheldrick, 1997)'
_computing_structure_solution 'SIR97 (Altomare, 1999)'
_diffrn_ambient_temperature 150(2)
_diffrn_measured_fraction_theta_full 0.911
_diffrn_measured_fraction_theta_max 0.911
_diffrn_measurement_device_type 'Bruker-AXS APEX- CCD area-detector'
_diffrn_measurement_method '\f and \w'
_diffrn_radiation_monochromator graphite
_diffrn_radiation_source 'fine-focus sealed tube'
_diffrn_radiation_type MoK\a
_diffrn_radiation_wavelength 0.71073
_diffrn_reflns_av_R_equivalents 0.0418
_diffrn_reflns_av_sigmaI/netI 0.1081
_diffrn_reflns_limit_h_max 15
_diffrn_reflns_limit_h_min -15
_diffrn_reflns_limit_k_max 15
_diffrn_reflns_limit_k_min -9
_diffrn_reflns_limit_l_max 16
_diffrn_reflns_limit_l_min -16
_diffrn_reflns_number 9942
_diffrn_reflns_theta_full 25.03
_diffrn_reflns_theta_max 25.03
_diffrn_reflns_theta_min 2.71
_exptl_absorpt_coefficient_mu 1.302
_exptl_absorpt_correction_T_max 0.9744
_exptl_absorpt_correction_T_min 0.7994
_exptl_absorpt_correction_type multi-scan
_exptl_absorpt_process_details '(SADABS; Sheldrick, 2004)'
_exptl_crystal_colour black
_exptl_crystal_density_diffrn 1.648
_exptl_crystal_density_method 'not measured'
_exptl_crystal_description needle
_exptl_crystal_F_000 1028
_exptl_crystal_size_max 0.18
_exptl_crystal_size_mid 0.04
_exptl_crystal_size_min 0.02
_refine_diff_density_max 0.522
_refine_diff_density_min -0.818
_refine_diff_density_rms 0.102
_refine_ls_extinction_method none
_refine_ls_goodness_of_fit_ref 0.930
_refine_ls_hydrogen_treatment constr
_refine_ls_matrix_type full
_refine_ls_number_parameters 555
_refine_ls_number_reflns 6560
_refine_ls_number_restraints 6
_refine_ls_restrained_S_all 0.930
_refine_ls_R_factor_all 0.1140
_refine_ls_R_factor_gt 0.0575
_refine_ls_shift/su_max 0.002
_refine_ls_shift/su_mean 0.000
_refine_ls_structure_factor_coef Fsqd
_refine_ls_weighting_details 'calc w=1/[\s^2^(Fo^2^)+(0.0652P)^2^+0.0000P] where P=(Fo^2^+2Fc^2^)/3'
_refine_ls_weighting_scheme calc
_refine_ls_wR_factor_gt 0.1214
_refine_ls_wR_factor_ref 0.1376
_reflns_number_gt 3898
_reflns_number_total 6560
_reflns_threshold_expression >2sigma(I)
_cod_data_source_file b906620a.txt
_cod_data_source_block feni-LT
_cod_original_sg_symbol_H-M P-1
_cod_database_code 7201252

loop_
_symmetry_equiv_pos_as_xyz
'x, y, z'
'-x, -y, -z'

loop_
_atom_site_label
_atom_site_type_symbol
_atom_site_fract_x
_atom_site_fract_y
_atom_site_fract_z
_atom_site_U_iso_or_equiv
_atom_site_adp_type
_atom_site_occupancy
_atom_site_symmetry_multiplicity
_atom_site_calc_flag
_atom_site_refinement_flags
_atom_site_disorder_assembly
_atom_site_disorder_group
Ni1 Ni 0.5000 0.5000 0.0000 0.0371(3) Uani 1 2 d S . .
Ni2 Ni 1.0000 0.0000 0.0000 0.0228(3) Uani 1 2 d S . .
Fe1 Fe 0.71480(7) 0.91370(7) 0.39500(7) 0.0218(2) Uani 1 1 d . . .
Cl1 Cl 1.17068(14) 1.46823(14) 0.56449(15) 0.0449(5) Uani 1 1 d . . .
Cl2 Cl 0.47250(15) 0.76868(15) 0.82105(13) 0.0450(5) Uani 1 1 d . . .
S1 S 0.42100(15) 0.62421(15) 0.06152(16) 0.0439(5) Uani 1 1 d . . .
S2 S 0.35391(15) 0.35444(15) -0.00133(16) 0.0441(5) Uani 1 1 d . . .
S3 S 0.1786(2) 0.5793(2) 0.1057(2) 0.0797(8) Uani 1 1 d . . .
S4 S 1.01083(13) 0.09133(14) 0.16261(12) 0.0293(4) Uani 1 1 d . B .
S5 S 0.89548(13) 0.08306(14) -0.04742(12) 0.0287(4) Uani 1 1 d . . .
O1 O 0.7423(3) 1.0718(3) 0.4568(3) 0.0260(10) Uani 1 1 d . . .
O2 O 0.7552(3) 0.8971(3) 0.5206(3) 0.0282(10) Uani 1 1 d . . .
N1 N 0.8695(4) 0.9379(4) 0.3719(4) 0.0207(11) Uani 1 1 d . . .
N2 N 0.6903(4) 0.7509(4) 0.3216(4) 0.0254(12) Uani 1 1 d . . .
N3 N 0.5574(4) 0.8849(4) 0.4118(4) 0.0209(11) Uani 1 1 d . . .
N4 N 0.6648(4) 0.9214(4) 0.2617(4) 0.0220(11) Uani 1 1 d . . .
C1 C 0.2896(6) 0.5368(6) 0.0692(6) 0.0465(19) Uani 1 1 d . . .
C2 C 0.2570(6) 0.4197(6) 0.0405(6) 0.0473(19) Uani 1 1 d . . .
C3 C 0.1431(6) 0.3632(7) 0.0527(7) 0.065(3) Uani 1 1 d . . .
H3 H 0.1086 0.2829 0.0400 0.078 Uiso 1 1 calc R . .
C4 C 0.0911(7) 0.4405(8) 0.0851(9) 0.088(3) Uani 1 1 d . . .
H4 H 0.0145 0.4195 0.0952 0.105 Uiso 1 1 calc R . .
C5 C 0.9299(5) 0.1742(5) 0.1607(5) 0.0261(14) Uani 1 1 d . . .
C6 C 0.8297(6) 0.3015(6) 0.2000(6) 0.053(2) Uani 1 1 d . . .
H6 H 0.7885 0.3486 0.2298 0.064 Uiso 1 1 calc R A 1
C7 C 0.8811(5) 0.1715(5) 0.0685(5) 0.0256(14) Uani 1 1 d . B .
S6 S 0.9049(8) 0.2657(9) 0.2678(8) 0.0352(18) Uani 0.567(9) 1 d P B 1
C8 C 0.828(3) 0.257(3) 0.087(4) 0.057(16) Uani 0.567(9) 1 d P B 1
H8 H 0.7979 0.2791 0.0364 0.068 Uiso 0.567(9) 1 calc PR B 1
C8A C 0.898(4) 0.261(4) 0.250(4) 0.037(15) Uani 0.433(9) 1 d PU B 2
H8A H 0.9197 0.2812 0.3221 0.045 Uiso 0.433(9) 1 calc PR B 2
S6A S 0.7980(14) 0.2507(9) 0.0872(13) 0.036(2) Uani 0.433(9) 1 d P B 2
C10 C 0.8420(5) 1.1580(5) 0.4819(5) 0.0248(14) Uani 1 1 d . . .
C11 C 0.8455(5) 1.2699(5) 0.5300(5) 0.0329(16) Uani 1 1 d . . .
H11 H 0.7774 1.2816 0.5448 0.040 Uiso 1 1 calc R . .
C12 C 0.9445(5) 1.3635(6) 0.5564(5) 0.0352(16) Uani 1 1 d . . .
H12 H 0.9447 1.4389 0.5889 0.042 Uiso 1 1 calc R . .
C13 C 1.0435(5) 1.3474(5) 0.5356(5) 0.0323(16) Uani 1 1 d . . .
C14 C 1.0462(5) 1.2412(5) 0.4901(5) 0.0297(15) Uani 1 1 d . . .
H14 H 1.1161 1.2331 0.4769 0.036 Uiso 1 1 calc R . .
C15 C 0.9461(5) 1.1421(5) 0.4621(5) 0.0251(14) Uani 1 1 d . . .
C16 C 0.9539(5) 1.0343(5) 0.4083(5) 0.0273(15) Uani 1 1 d . . .
H16 H 1.0269 1.0331 0.3984 0.033 Uiso 1 1 calc R . .
C17 C 0.8834(5) 0.8359(5) 0.3128(5) 0.0275(15) Uani 1 1 d . . .
C18 C 0.9803(5) 0.8259(5) 0.2753(5) 0.0364(17) Uani 1 1 d . . .
H18 H 1.0460 0.8929 0.2886 0.044 Uiso 1 1 calc R . .
C19 C 0.9817(6) 0.7184(6) 0.2184(6) 0.050(2) Uani 1 1 d . . .
H19 H 1.0498 0.7132 0.1958 0.060 Uiso 1 1 calc R . .
C20 C 0.8881(6) 0.6202(6) 0.1940(6) 0.0462(19) Uani 1 1 d . . .
H20 H 0.8908 0.5482 0.1535 0.055 Uiso 1 1 calc R . .
C21 C 0.7866(5) 0.6264(5) 0.2296(5) 0.0332(16) Uani 1 1 d . . .
C22 C 0.6848(6) 0.5327(6) 0.2096(6) 0.0380(17) Uani 1 1 d . . .
H22 H 0.6813 0.4573 0.1714 0.046 Uiso 1 1 calc R . .
C23 C 0.5919(5) 0.5484(5) 0.2439(5) 0.0388(18) Uani 1 1 d . . .
H23 H 0.5234 0.4842 0.2304 0.047 Uiso 1 1 calc R . .
C24 C 0.5967(5) 0.6593(5) 0.2993(5) 0.0317(16) Uani 1 1 d . . .
H24 H 0.5301 0.6691 0.3219 0.038 Uiso 1 1 calc R . .
C25 C 0.7858(5) 0.7360(5) 0.2875(5) 0.0268(15) Uani 1 1 d . . .
C26 C 0.6863(5) 0.8687(5) 0.5851(5) 0.0259(14) Uani 1 1 d . . .
C27 C 0.7322(5) 0.8565(6) 0.6734(5) 0.0359(17) Uani 1 1 d . . .
H27 H 0.8105 0.8699 0.6842 0.043 Uiso 1 1 calc R . .
C28 C 0.6680(6) 0.8261(5) 0.7445(5) 0.0368(17) Uani 1 1 d . . .
H28 H 0.7016 0.8188 0.8035 0.044 Uiso 1 1 calc R . .
C29 C 0.5523(5) 0.8058(5) 0.7295(5) 0.0316(16) Uani 1 1 d . . .
C30 C 0.5046(5) 0.8174(5) 0.6452(5) 0.0269(14) Uani 1 1 d . . .
H30 H 0.4262 0.8037 0.6357 0.032 Uiso 1 1 calc R . .
C31 C 0.5693(5) 0.8490(5) 0.5724(4) 0.0226(14) Uani 1 1 d . . .
C32 C 0.5129(5) 0.8622(5) 0.4883(4) 0.0218(14) Uani 1 1 d . . .
H32 H 0.4359 0.8534 0.4888 0.026 Uiso 1 1 calc R . .
C33 C 0.4923(5) 0.8913(5) 0.3293(4) 0.0240(14) Uani 1 1 d . . .
C34 C 0.3798(5) 0.8782(5) 0.3186(5) 0.0309(16) Uani 1 1 d . . .
H34 H 0.3364 0.8622 0.3702 0.037 Uiso 1 1 calc R . .
C35 C 0.3294(5) 0.8886(5) 0.2310(5) 0.0338(16) Uani 1 1 d . . .
H35 H 0.2522 0.8806 0.2248 0.041 Uiso 1 1 calc R . .
C36 C 0.3885(5) 0.9096(5) 0.1559(5) 0.0311(16) Uani 1 1 d . . .
H36 H 0.3523 0.9168 0.0981 0.037 Uiso 1 1 calc R . .
C37 C 0.5029(5) 0.9212(5) 0.1612(5) 0.0272(15) Uani 1 1 d . . .
C38 C 0.5686(6) 0.9362(5) 0.0835(5) 0.0343(17) Uani 1 1 d . . .
H38 H 0.5372 0.9411 0.0223 0.041 Uiso 1 1 calc R . .
C39 C 0.6778(5) 0.9437(5) 0.0970(5) 0.0329(16) Uani 1 1 d . . .
H39 H 0.7234 0.9553 0.0457 0.039 Uiso 1 1 calc R . .
C40 C 0.7223(5) 0.9342(5) 0.1866(5) 0.0288(15) Uani 1 1 d . . .
H40 H 0.7979 0.9370 0.1935 0.035 Uiso 1 1 calc R . .
C41 C 0.5533(5) 0.9113(5) 0.2498(4) 0.0212(13) Uani 1 1 d . . .
N5 N 0.3485(6) 0.6097(7) 0.3839(8) 0.106(4) Uani 1 1 d . . .
C42 C 0.2984(8) 0.5210(10) 0.3431(8) 0.075(3) Uani 1 1 d . . .
C43 C 0.2275(11) 0.3947(8) 0.2958(9) 0.132(5) Uani 1 1 d . . .
H43A H 0.2556 0.3514 0.3299 0.198 Uiso 1 1 calc R . .
H43B H 0.2321 0.3678 0.2219 0.198 Uiso 1 1 calc R . .
H43C H 0.1489 0.3826 0.3047 0.198 Uiso 1 1 calc R . .

loop_
_atom_site_aniso_label
_atom_site_aniso_U_11
_atom_site_aniso_U_22
_atom_site_aniso_U_33
_atom_site_aniso_U_23
_atom_site_aniso_U_13
_atom_site_aniso_U_12
Ni1 0.0299(7) 0.0293(7) 0.0497(8) 0.0079(6) 0.0057(6) 0.0130(6)
Ni2 0.0200(6) 0.0277(6) 0.0218(6) 0.0087(5) 0.0031(5) 0.0101(5)
Fe1 0.0141(4) 0.0268(5) 0.0258(5) 0.0096(4) 0.0044(4) 0.0085(4)
Cl1 0.0330(10) 0.0341(10) 0.0545(12) 0.0099(9) 0.0049(9) 0.0012(8)
Cl2 0.0499(11) 0.0491(11) 0.0358(10) 0.0206(9) 0.0175(9) 0.0112(9)
S1 0.0338(10) 0.0297(10) 0.0641(13) 0.0076(9) 0.0103(9) 0.0142(8)
S2 0.0358(10) 0.0303(10) 0.0642(13) 0.0146(9) 0.0087(9) 0.0111(8)
S3 0.0538(14) 0.0622(16) 0.132(2) 0.0307(16) 0.0416(15) 0.0318(12)
S4 0.0272(9) 0.0382(9) 0.0253(9) 0.0088(8) 0.0016(7) 0.0175(7)
S5 0.0303(9) 0.0354(9) 0.0245(9) 0.0098(8) 0.0026(7) 0.0179(7)
O1 0.019(2) 0.028(2) 0.032(2) 0.008(2) 0.0085(19) 0.0107(19)
O2 0.019(2) 0.038(3) 0.031(2) 0.014(2) 0.0035(19) 0.0134(19)
N1 0.018(3) 0.017(3) 0.026(3) 0.006(2) 0.003(2) 0.008(2)
N2 0.017(3) 0.035(3) 0.030(3) 0.018(3) 0.004(2) 0.010(2)
N3 0.012(2) 0.025(3) 0.026(3) 0.010(2) 0.001(2) 0.005(2)
N4 0.024(3) 0.020(3) 0.024(3) 0.009(2) 0.002(2) 0.010(2)
C1 0.039(4) 0.040(4) 0.065(5) 0.019(4) 0.015(4) 0.019(4)
C2 0.042(4) 0.038(4) 0.061(5) 0.014(4) 0.015(4) 0.016(4)
C3 0.037(5) 0.041(5) 0.117(8) 0.030(5) 0.034(5) 0.008(4)
C4 0.046(5) 0.059(6) 0.169(11) 0.048(7) 0.056(6) 0.022(5)
C5 0.026(3) 0.026(3) 0.029(4) 0.009(3) 0.007(3) 0.013(3)
C6 0.035(4) 0.041(5) 0.072(6) -0.005(4) 0.015(4) 0.022(4)
C7 0.021(3) 0.022(3) 0.034(4) 0.009(3) 0.002(3) 0.008(3)
S6 0.033(3) 0.045(3) 0.028(3) 0.006(2) 0.004(2) 0.0216(19)
C8 0.04(3) 0.10(2) 0.036(13) 0.026(13) 0.004(14) 0.030(15)
C8A 0.037(15) 0.037(15) 0.037(15) 0.013(5) 0.006(3) 0.013(5)
S6A 0.032(6) 0.037(4) 0.042(4) 0.006(3) 0.007(3) 0.021(3)
C10 0.019(3) 0.028(4) 0.024(3) 0.004(3) 0.003(3) 0.010(3)
C11 0.025(4) 0.032(4) 0.041(4) 0.009(3) 0.009(3) 0.013(3)
C12 0.034(4) 0.029(4) 0.036(4) 0.004(3) 0.003(3) 0.012(3)
C13 0.032(4) 0.027(4) 0.029(4) 0.007(3) -0.001(3) 0.003(3)
C14 0.017(3) 0.040(4) 0.031(4) 0.012(3) 0.003(3) 0.009(3)
C15 0.012(3) 0.028(4) 0.030(4) 0.007(3) -0.003(3) 0.004(3)
C16 0.021(3) 0.035(4) 0.030(4) 0.015(3) 0.004(3) 0.012(3)
C17 0.023(3) 0.030(4) 0.035(4) 0.015(3) 0.010(3) 0.012(3)
C18 0.029(4) 0.027(4) 0.057(5) 0.015(3) 0.017(3) 0.013(3)
C19 0.039(4) 0.030(4) 0.086(6) 0.018(4) 0.034(4) 0.020(4)
C20 0.042(5) 0.036(4) 0.066(5) 0.016(4) 0.022(4) 0.021(4)
C21 0.038(4) 0.026(4) 0.039(4) 0.009(3) 0.011(3) 0.016(3)
C22 0.043(4) 0.023(4) 0.057(5) 0.016(3) 0.014(4) 0.020(3)
C23 0.026(4) 0.026(4) 0.057(5) 0.012(3) 0.002(3) 0.002(3)
C24 0.025(4) 0.033(4) 0.038(4) 0.015(3) 0.007(3) 0.009(3)
C25 0.023(3) 0.030(4) 0.035(4) 0.019(3) 0.005(3) 0.011(3)
C26 0.023(3) 0.029(4) 0.028(4) 0.010(3) 0.005(3) 0.011(3)
C27 0.025(4) 0.054(5) 0.033(4) 0.018(4) 0.001(3) 0.017(3)
C28 0.041(4) 0.039(4) 0.032(4) 0.018(3) -0.002(3) 0.012(3)
C29 0.035(4) 0.032(4) 0.023(4) 0.005(3) 0.014(3) 0.008(3)
C30 0.022(3) 0.026(3) 0.027(4) 0.003(3) 0.005(3) 0.006(3)
C31 0.019(3) 0.021(3) 0.022(3) 0.003(3) 0.001(3) 0.004(3)
C32 0.016(3) 0.018(3) 0.030(4) 0.005(3) 0.008(3) 0.008(3)
C33 0.021(3) 0.026(3) 0.026(3) 0.010(3) 0.004(3) 0.009(3)
C34 0.021(3) 0.034(4) 0.038(4) 0.012(3) 0.008(3) 0.011(3)
C35 0.016(3) 0.039(4) 0.048(4) 0.013(3) -0.005(3) 0.014(3)
C36 0.031(4) 0.030(4) 0.033(4) 0.010(3) -0.005(3) 0.015(3)
C37 0.032(4) 0.016(3) 0.031(4) 0.007(3) 0.000(3) 0.007(3)
C38 0.050(5) 0.025(4) 0.025(4) 0.011(3) -0.006(3) 0.009(3)
C39 0.037(4) 0.031(4) 0.031(4) 0.015(3) 0.008(3) 0.010(3)
C40 0.029(4) 0.027(4) 0.031(4) 0.013(3) 0.008(3) 0.006(3)
C41 0.019(3) 0.016(3) 0.025(3) 0.005(3) 0.000(3) 0.005(3)
N5 0.043(5) 0.059(5) 0.147(9) -0.025(5) 0.033(5) -0.012(4)
C42 0.058(6) 0.083(7) 0.085(8) 0.019(6) 0.032(6) 0.034(6)
C43 0.173(13) 0.063(7) 0.105(10) 0.005(7) 0.029(9) -0.001(8)

loop_
_atom_type_symbol
_atom_type_description
_atom_type_scat_dispersion_real
_atom_type_scat_dispersion_imag
_atom_type_scat_source
C C 0.0033 0.0016 'International Tables Vol C Tables 4.2.6.8 and 6.1.1.4'
H H 0.0000 0.0000 'International Tables Vol C Tables 4.2.6.8 and 6.1.1.4'
N N 0.0061 0.0033 'International Tables Vol C Tables 4.2.6.8 and 6.1.1.4'
O O 0.0106 0.0060 'International Tables Vol C Tables 4.2.6.8 and 6.1.1.4'
S S 0.1246 0.1234 'International Tables Vol C Tables 4.2.6.8 and 6.1.1.4'
Cl Cl 0.1484 0.1585 'International Tables Vol C Tables 4.2.6.8 and 6.1.1.4'
Fe Fe 0.3463 0.8444 'International Tables Vol C Tables 4.2.6.8 and 6.1.1.4'
Ni Ni 0.3393 1.1124 'International Tables Vol C Tables 4.2.6.8 and 6.1.1.4'

loop_
_geom_angle_atom_site_label_1
_geom_angle_atom_site_label_2
_geom_angle_atom_site_label_3
_geom_angle
_geom_angle_site_symmetry_1
_geom_angle_site_symmetry_3
_geom_angle_publ_flag
S1 Ni1 S1 180.00(11) . 2_665 ?
S1 Ni1 S2 93.75(7) . . ?
S1 Ni1 S2 86.25(7) 2_665 . ?
S1 Ni1 S2 86.25(7) . 2_665 ?
S1 Ni1 S2 93.75(7) 2_665 2_665 ?
S2 Ni1 S2 180.00(11) . 2_665 ?
S4 Ni2 S4 180.00(10) 2_755 . ?
S4 Ni2 S5 86.95(6) 2_755 . ?
S4 Ni2 S5 93.05(6) . . ?
S4 Ni2 S5 93.05(6) 2_755 2_755 ?
S4 Ni2 S5 86.95(6) . 2_755 ?
S5 Ni2 S5 180.00(9) . 2_755 ?
O1 Fe1 O2 93.63(18) . . ?
O1 Fe1 N1 94.24(18) . . ?
O2 Fe1 N1 87.52(18) . . ?
O1 Fe1 N3 87.42(18) . . ?
O2 Fe1 N3 94.27(18) . . ?
N1 Fe1 N3 177.5(2) . . ?
O1 Fe1 N4 89.18(18) . . ?
O2 Fe1 N4 176.34(19) . . ?
N1 Fe1 N4 94.6(2) . . ?
N3 Fe1 N4 83.5(2) . . ?
O1 Fe1 N2 175.82(19) . . ?
O2 Fe1 N2 89.74(18) . . ?
N1 Fe1 N2 83.43(19) . . ?
N3 Fe1 N2 94.8(2) . . ?
N4 Fe1 N2 87.56(19) . . ?
C1 S1 Ni1 101.5(3) . . ?
C2 S2 Ni1 102.0(2) . . ?
C4 S3 C1 92.0(4) . . ?
C5 S4 Ni2 102.5(2) . . ?
C7 S5 Ni2 102.7(2) . . ?
C10 O1 Fe1 126.8(4) . . ?
C26 O2 Fe1 126.3(4) . . ?
C16 N1 C17 121.4(5) . . ?
C16 N1 Fe1 125.7(4) . . ?
C17 N1 Fe1 112.9(4) . . ?
C24 N2 C25 118.3(6) . . ?
C24 N2 Fe1 129.1(4) . . ?
C25 N2 Fe1 112.5(4) . . ?
C32 N3 C33 121.2(5) . . ?
C32 N3 Fe1 125.6(4) . . ?
C33 N3 Fe1 113.3(4) . . ?
C40 N4 C41 118.6(5) . . ?
C40 N4 Fe1 128.9(4) . . ?
C41 N4 Fe1 112.4(4) . . ?
C2 C1 S1 123.1(6) . . ?
C2 C1 S3 110.5(5) . . ?
S1 C1 S3 126.3(4) . . ?
C1 C2 C3 113.8(7) . . ?
C1 C2 S2 119.5(6) . . ?
C3 C2 S2 126.6(6) . . ?
C4 C3 C2 110.8(7) . . ?
C3 C4 S3 112.9(6) . . ?
C7 C5 C8A 107.5(19) . . ?
C7 C5 S6 114.2(6) . . ?
C8A C5 S6 7(2) . . ?
C7 C5 S4 120.8(5) . . ?
C8A C5 S4 131.7(19) . . ?
S6 C5 S4 125.0(5) . . ?
C8A C6 S6A 118(2) . . ?
C8A C6 C8 109(3) . . ?
S6A C6 C8 14(2) . . ?
C8A C6 S6 7(2) . . ?
S6A C6 S6 125.0(8) . . ?
C8 C6 S6 115.5(16) . . ?
C5 C7 C8 110(2) . . ?
C5 C7 S6A 111.7(7) . . ?
C8 C7 S6A 10.1(19) . . ?
C5 C7 S5 120.9(5) . . ?
C8 C7 S5 129(2) . . ?
S6A C7 S5 127.0(7) . . ?
C6 S6 C5 92.2(6) . . ?
C7 C8 C6 107(3) . . ?
C6 C8A C5 105(3) . . ?
C6 S6A C7 96.3(9) . . ?
O1 C10 C11 118.3(5) . . ?
O1 C10 C15 123.5(5) . . ?
C11 C10 C15 118.2(5) . . ?
C12 C11 C10 121.9(6) . . ?
C11 C12 C13 119.4(6) . . ?
C14 C13 C12 121.7(6) . . ?
C14 C13 Cl1 118.5(5) . . ?
C12 C13 Cl1 119.7(5) . . ?
C13 C14 C15 120.8(6) . . ?
C14 C15 C16 117.8(6) . . ?
C14 C15 C10 118.0(6) . . ?
C16 C15 C10 124.0(5) . . ?
N1 C16 C15 125.0(6) . . ?
C18 C17 C25 118.4(6) . . ?
C18 C17 N1 126.9(5) . . ?
C25 C17 N1 114.6(5) . . ?
C17 C18 C19 120.5(6) . . ?
C20 C19 C18 121.9(7) . . ?
C19 C20 C21 119.6(7) . . ?
C22 C21 C25 116.5(6) . . ?
C22 C21 C20 125.3(6) . . ?
C25 C21 C20 118.1(6) . . ?
C23 C22 C21 120.7(6) . . ?
C22 C23 C24 119.8(6) . . ?
N2 C24 C23 122.5(6) . . ?
N2 C25 C17 116.4(6) . . ?
N2 C25 C21 122.2(5) . . ?
C17 C25 C21 121.4(6) . . ?
O2 C26 C27 117.7(5) . . ?
O2 C26 C31 125.3(5) . . ?
C27 C26 C31 117.1(6) . . ?
C28 C27 C26 122.3(6) . . ?
C27 C28 C29 119.5(6) . . ?
C30 C29 C28 120.0(6) . . ?
C30 C29 Cl2 121.1(5) . . ?
C28 C29 Cl2 118.9(5) . . ?
C29 C30 C31 121.0(6) . . ?
C30 C31 C26 120.1(5) . . ?
C30 C31 C32 117.1(5) . . ?
C26 C31 C32 122.8(5) . . ?
N3 C32 C31 125.6(5) . . ?
C34 C33 C41 118.6(5) . . ?
C34 C33 N3 127.9(5) . . ?
C41 C33 N3 113.4(5) . . ?
C33 C34 C35 119.9(6) . . ?
C36 C35 C34 121.3(6) . . ?
C35 C36 C37 121.5(6) . . ?
C38 C37 C36 125.1(6) . . ?
C38 C37 C41 117.9(6) . . ?
C36 C37 C41 117.0(6) . . ?
C39 C38 C37 119.4(6) . . ?
C38 C39 C40 119.7(6) . . ?
N4 C40 C39 123.2(6) . . ?
N4 C41 C33 117.2(5) . . ?
N4 C41 C37 121.2(5) . . ?
C33 C41 C37 121.7(5) . . ?
N5 C42 C43 174.4(13) . . ?

loop_
_geom_bond_atom_site_label_1
_geom_bond_atom_site_label_2
_geom_bond_distance
_geom_bond_site_symmetry_2
_geom_bond_publ_flag
Ni1 S1 2.1678(18) . ?
Ni1 S1 2.1678(18) 2_665 ?
Ni1 S2 2.1694(17) . ?
Ni1 S2 2.1694(17) 2_665 ?
Ni2 S4 2.1644(16) 2_755 ?
Ni2 S4 2.1644(16) . ?
Ni2 S5 2.1751(15) . ?
Ni2 S5 2.1751(15) 2_755 ?
Fe1 O1 1.883(4) . ?
Fe1 O2 1.883(4) . ?
Fe1 N1 1.944(5) . ?
Fe1 N3 1.950(5) . ?
Fe1 N4 1.964(5) . ?
Fe1 N2 1.968(5) . ?
Cl1 C13 1.770(6) . ?
Cl2 C29 1.738(6) . ?
S1 C1 1.712(7) . ?
S2 C2 1.746(8) . ?
S3 C4 1.713(8) . ?
S3 C1 1.726(7) . ?
S4 C5 1.736(6) . ?
S5 C7 1.719(7) . ?
O1 C10 1.331(6) . ?
O2 C26 1.324(7) . ?
N1 C16 1.289(7) . ?
N1 C17 1.407(8) . ?
N2 C24 1.320(7) . ?
N2 C25 1.373(7) . ?
N3 C32 1.285(7) . ?
N3 C33 1.421(7) . ?
N4 C40 1.314(7) . ?
N4 C41 1.380(7) . ?
C1 C2 1.369(9) . ?
C2 C3 1.436(9) . ?
C3 C4 1.363(11) . ?
C5 C7 1.378(8) . ?
C5 C8A 1.56(5) . ?
C5 S6 1.708(12) . ?
C6 C8A 1.42(5) . ?
C6 S6A 1.468(19) . ?
C6 C8 1.48(5) . ?
C6 S6 1.585(14) . ?
C7 C8 1.45(4) . ?
C7 S6A 1.690(15) . ?
C10 C11 1.396(8) . ?
C10 C15 1.434(8) . ?
C11 C12 1.371(8) . ?
C12 C13 1.374(9) . ?
C13 C14 1.352(9) . ?
C14 C15 1.416(8) . ?
C15 C16 1.417(8) . ?
C17 C18 1.388(8) . ?
C17 C25 1.406(8) . ?
C18 C19 1.393(9) . ?
C19 C20 1.366(9) . ?
C20 C21 1.420(9) . ?
C21 C22 1.400(9) . ?
C21 C25 1.416(9) . ?
C22 C23 1.347(9) . ?
C23 C24 1.398(9) . ?
C26 C27 1.406(8) . ?
C26 C31 1.418(8) . ?
C27 C28 1.371(9) . ?
C28 C29 1.401(9) . ?
C29 C30 1.363(8) . ?
C30 C31 1.398(8) . ?
C31 C32 1.425(8) . ?
C33 C34 1.382(8) . ?
C33 C41 1.410(8) . ?
C34 C35 1.410(8) . ?
C35 C36 1.348(9) . ?
C36 C37 1.410(8) . ?
C37 C38 1.408(9) . ?
C37 C41 1.419(8) . ?
C38 C39 1.362(9) . ?
C39 C40 1.397(8) . ?
N5 C42 1.071(11) . ?
C42 C43 1.506(13) . ?

loop_
_platon_squeeze_void_nr
_platon_squeeze_void_average_x
_platon_squeeze_void_average_y
_platon_squeeze_void_average_z
_platon_squeeze_void_volume
_platon_squeeze_void_count_electrons
1 0.500 0.500 0.500 63 11
